data_4329319
loop_
_publ_author_name
'Marta Arroyo'
'Patricia G\'omez-Iglesias'
'Jose Miguel Mart\'in-Alvarez'
'Celedonio M. Alvarez'
'Daniel Miguel'
'Fernando Villafa\~ne'

_publ_contact_author
;
     FERNANDO VILLAFA\~NE
     IU CINQUIMA/Qu\'imica Inorg\'anica
     Facultad de Ciencias
     Universidad de Valladolid
     C/ Prado de la Magdalena s/n
     47005 Valladolid
     SPAIN
;
_publ_contact_author_email fervilla@qi.uva.es
_publ_contact_author_fax +34-983-423013
_publ_contact_author_phone +34-983-184620
_publ_section_title
;
 Coordination versus Coupling of Dicyanamide in Molybdenum and Manganese
 Pyrazole Complexes
;
_journal_name_full 'Inorganic Chemistry'
_journal_page_first 6070
_journal_page_last 6080
_journal_paper_doi 10.1021/ic202631c
_journal_volume 51
_journal_year 2012
_chemical_formula_sum 'C20 H16 Br Mn2 N11 O6'
_chemical_formula_weight 696.23
_chemical_name_systematic
; 
 ? 
;
_space_group_IT_number 13
_symmetry_cell_setting monoclinic
_symmetry_space_group_name_Hall '-P 2yc'
_symmetry_space_group_name_H-M 'P 1 2/c 1'
_atom_sites_solution_hydrogens geom
_atom_sites_solution_primary direct
_atom_sites_solution_secondary difmap
_audit_creation_method SHELXL-97
_cell_angle_alpha 90.00
_cell_angle_beta 97.354(7)
_cell_angle_gamma 90.00
_cell_formula_units_Z 6
_cell_length_a 16.232(7)
_cell_length_b 9.622(4)
_cell_length_c 27.200(9)
_cell_measurement_reflns_used 959
_cell_measurement_temperature 293(2)
_cell_measurement_theta_max 22.475
_cell_measurement_theta_min 2.765
_cell_volume 4213(3)
_computing_cell_refinement 'Bruker XSCANS'
_computing_data_collection 'Bruker XSCANS'
_computing_data_reduction 'Bruker SHELXTL'
_computing_molecular_graphics 'Bruker SHELXTL'
_computing_publication_material 'Bruker SHELXTL'
_computing_structure_refinement 'SHELXL-97 (Sheldrick, 1997)'
_computing_structure_solution 'SHELXS-97 (Sheldrick, 1990)'
_diffrn_ambient_temperature 293(2)
_diffrn_measured_fraction_theta_full 0.998
_diffrn_measured_fraction_theta_max 0.998
_diffrn_measurement_device_type 'Bruker P4'
_diffrn_measurement_method '\w scans'
_diffrn_radiation_monochromator graphite
_diffrn_radiation_source 'fine-focus sealed tube'
_diffrn_radiation_type MoK\a
_diffrn_radiation_wavelength 0.71073
_diffrn_reflns_av_R_equivalents 0.0735
_diffrn_reflns_av_sigmaI/netI 0.0638
_diffrn_reflns_limit_h_max 18
_diffrn_reflns_limit_h_min -18
_diffrn_reflns_limit_k_max 10
_diffrn_reflns_limit_k_min -10
_diffrn_reflns_limit_l_max 30
_diffrn_reflns_limit_l_min -30
_diffrn_reflns_number 26351
_diffrn_reflns_theta_full 23.29
_diffrn_reflns_theta_max 23.29
_diffrn_reflns_theta_min 1.26
_exptl_absorpt_coefficient_mu 2.377
_exptl_absorpt_correction_T_max 1.000000
_exptl_absorpt_correction_T_min 0.748043
_exptl_absorpt_correction_type multi-scan
_exptl_absorpt_process_details SADABS
_exptl_crystal_colour YELLOW
_exptl_crystal_density_diffrn 1.646
_exptl_crystal_description BLOCK
_exptl_crystal_F_000 2076
_exptl_crystal_size_max 0.29
_exptl_crystal_size_mid 0.28
_exptl_crystal_size_min 0.16
_refine_diff_density_max 0.696
_refine_diff_density_min -0.826
_refine_diff_density_rms 0.104
_refine_ls_extinction_method none
_refine_ls_goodness_of_fit_ref 1.113
_refine_ls_hydrogen_treatment constr
_refine_ls_matrix_type full
_refine_ls_number_parameters 542
_refine_ls_number_reflns 6052
_refine_ls_number_restraints 0
_refine_ls_restrained_S_all 1.113
_refine_ls_R_factor_all 0.1024
_refine_ls_R_factor_gt 0.0760
_refine_ls_shift/su_max 0.001
_refine_ls_shift/su_mean 0.000
_refine_ls_structure_factor_coef Fsqd
_refine_ls_weighting_details 'calc w=1/[\s^2^(Fo^2^)+(0.0607P)^2^+23.1651P] where P=(Fo^2^+2Fc^2^)/3'
_refine_ls_weighting_scheme calc
_refine_ls_wR_factor_gt 0.1656
_refine_ls_wR_factor_ref 0.1763
_reflns_number_gt 4546
_reflns_number_total 6052
_reflns_threshold_expression >2sigma(I)
_cod_data_source_file ic202631c_si_002_4.cif
_cod_data_source_block Compound_3_ma369bm
_cod_database_code 4329319

loop_
_symmetry_equiv_pos_as_xyz
'x, y, z'
'-x, y, -z+1/2'
'-x, -y, -z'
'x, -y, z-1/2'

loop_
_atom_site_label
_atom_site_type_symbol
_atom_site_fract_x
_atom_site_fract_y
_atom_site_fract_z
_atom_site_U_iso_or_equiv
_atom_site_adp_type
_atom_site_occupancy
_atom_site_symmetry_multiplicity
_atom_site_calc_flag
_atom_site_refinement_flags
Mn1 Mn 0.15846(8) 0.08129(18) 0.69101(5) 0.0574(4) Uani 1 1 d .
Mn2 Mn -0.22531(8) 0.34801(15) 0.57036(5) 0.0475(4) Uani 1 1 d .
Mn3 Mn 0.55126(8) 0.90153(13) 0.62827(4) 0.0357(3) Uani 1 1 d .
Br1 Br -0.04473(6) 0.00827(10) 0.56905(4) 0.0513(3) Uani 1 1 d .
Br2 Br 0.5000 0.61941(14) 0.7500 0.0647(5) Uani 1 2 d S
N1 N 0.1903(5) 0.2779(10) 0.7117(3) 0.065(2) Uani 1 1 d .
N2 N 0.1292(5) 0.3714(10) 0.7008(3) 0.064(2) Uani 1 1 d .
N3 N 0.0545(4) 0.1901(9) 0.6672(3) 0.050(2) Uani 1 1 d .
H3 H 0.0116 0.1480 0.6523 0.060 Uiso 1 1 calc R
N4 N -0.0017(5) 0.4259(8) 0.6626(3) 0.060(2) Uani 1 1 d .
N5 N -0.1153(5) 0.5376(8) 0.6263(3) 0.055(2) Uani 1 1 d .
N6 N -0.1882(5) 0.5379(8) 0.5954(3) 0.056(2) Uani 1 1 d .
N7 N -0.1155(4) 0.3068(8) 0.6134(3) 0.0448(18) Uani 1 1 d .
H7 H -0.0973 0.2231 0.6173 0.054 Uiso 1 1 calc R
N8 N 0.1963(4) 0.1320(9) 0.6232(3) 0.054(2) Uani 1 1 d .
N9 N 0.1505(5) 0.1073(9) 0.5792(3) 0.058(2) Uani 1 1 d .
H9 H 0.1012 0.0726 0.5759 0.070 Uiso 1 1 calc R
N10 N -0.1522(5) 0.3805(8) 0.5134(3) 0.054(2) Uani 1 1 d .
N11 N -0.0969(5) 0.2896(9) 0.5006(3) 0.055(2) Uani 1 1 d .
H11 H -0.0852 0.2123 0.5157 0.066 Uiso 1 1 calc R
N21 N 0.5094(4) 1.1024(7) 0.6223(2) 0.0365(16) Uani 1 1 d .
N22 N 0.4985(4) 1.1592(7) 0.6666(2) 0.0331(16) Uani 1 1 d .
N23 N 0.5300(4) 0.9474(7) 0.6984(2) 0.0325(15) Uani 1 1 d .
H23 H 0.5351 0.8843 0.7210 0.039 Uiso 1 1 calc R
N24 N 0.5000 1.1399(9) 0.7500 0.036(2) Uani 1 2 d S
N25 N 0.4303(4) 0.8390(7) 0.6155(2) 0.0406(17) Uani 1 1 d .
N26 N 0.3974(5) 0.7454(8) 0.6446(3) 0.054(2) Uani 1 1 d .
H26 H 0.4247 0.7071 0.6702 0.065 Uiso 1 1 calc R
C1 C 0.1226(7) 0.0438(14) 0.7492(5) 0.078(4) Uani 1 1 d .
O1 O 0.0982(5) 0.0197(13) 0.7861(3) 0.116(4) Uani 1 1 d .
C2 C 0.1214(6) -0.0856(14) 0.6706(4) 0.063(3) Uani 1 1 d .
O2 O 0.1011(6) -0.1978(10) 0.6596(4) 0.100(3) Uani 1 1 d .
C3 C 0.2582(7) 0.0025(14) 0.7122(4) 0.075(3) Uani 1 1 d .
O3 O 0.3195(5) -0.0511(12) 0.7251(3) 0.116(4) Uani 1 1 d .
C4 C -0.2818(6) 0.3213(9) 0.6215(4) 0.050(2) Uani 1 1 d .
O4 O -0.3201(5) 0.3014(8) 0.6537(3) 0.072(2) Uani 1 1 d .
C5 C -0.2506(6) 0.1712(13) 0.5512(3) 0.052(3) Uani 1 1 d .
O5 O -0.2713(5) 0.0631(9) 0.5389(3) 0.073(2) Uani 1 1 d .
C6 C -0.3188(7) 0.4099(13) 0.5329(4) 0.074(3) Uani 1 1 d .
O6 O -0.3780(5) 0.4453(12) 0.5098(4) 0.121(4) Uani 1 1 d .
C7 C 0.6561(6) 0.9589(9) 0.6432(3) 0.045(2) Uani 1 1 d .
O7 O 0.7236(4) 0.9918(8) 0.6538(3) 0.072(2) Uani 1 1 d .
C8 C 0.5870(6) 0.7237(12) 0.6393(4) 0.056(3) Uani 1 1 d .
O8 O 0.6138(5) 0.6140(8) 0.6432(3) 0.089(3) Uani 1 1 d .
C9 C 0.5649(6) 0.8812(11) 0.5640(4) 0.057(3) Uani 1 1 d .
O9 O 0.5756(5) 0.8633(11) 0.5245(3) 0.097(3) Uani 1 1 d .
C11 C 0.2542(8) 0.3518(16) 0.7347(4) 0.086(4) Uani 1 1 d .
H11A H 0.3058 0.3151 0.7469 0.103 Uiso 1 1 calc R
C12 C 0.2325(9) 0.4889(18) 0.7378(5) 0.109(5) Uani 1 1 d .
H12 H 0.2658 0.5612 0.7516 0.131 Uiso 1 1 calc R
C13 C 0.1534(9) 0.4971(15) 0.7166(5) 0.102(5) Uani 1 1 d .
H13A H 0.1210 0.5772 0.7135 0.123 Uiso 1 1 calc R
C14 C 0.0523(6) 0.3227(11) 0.6742(3) 0.051(2) Uani 1 1 d .
C15 C -0.0742(5) 0.4095(10) 0.6345(3) 0.045(2) Uani 1 1 d .
C16 C -0.0939(7) 0.6667(12) 0.6423(6) 0.087(4) Uani 1 1 d .
H16 H -0.0462 0.6926 0.6629 0.105 Uiso 1 1 calc R
C17 C -0.1565(8) 0.7519(12) 0.6220(6) 0.097(5) Uani 1 1 d .
H17 H -0.1607 0.8472 0.6270 0.116 Uiso 1 1 calc R
C18 C -0.2118(8) 0.6703(12) 0.5930(5) 0.074(3) Uani 1 1 d .
H18 H -0.2596 0.7030 0.5741 0.089 Uiso 1 1 calc R
C21 C 0.2667(6) 0.1828(12) 0.6112(4) 0.061(3) Uani 1 1 d .
H21 H 0.3115 0.2088 0.6342 0.074 Uiso 1 1 calc R
C22 C 0.2658(6) 0.1926(12) 0.5603(4) 0.063(3) Uani 1 1 d .
H22 H 0.3074 0.2256 0.5429 0.076 Uiso 1 1 calc R
C23 C 0.1899(6) 0.1425(10) 0.5421(4) 0.053(2) Uani 1 1 d .
H23A H 0.1694 0.1346 0.5087 0.064 Uiso 1 1 calc R
C24 C -0.1539(7) 0.4796(12) 0.4802(4) 0.073(3) Uani 1 1 d .
H24 H -0.1885 0.5570 0.4790 0.088 Uiso 1 1 calc R
C25 C -0.0980(8) 0.4542(13) 0.4472(4) 0.079(4) Uani 1 1 d .
H25 H -0.0876 0.5095 0.4207 0.095 Uiso 1 1 calc R
C26 C -0.0617(7) 0.3322(13) 0.4615(4) 0.071(3) Uani 1 1 d .
H26A H -0.0203 0.2868 0.4469 0.085 Uiso 1 1 calc R
C31 C 0.4980(6) 1.2056(10) 0.5899(3) 0.049(2) Uani 1 1 d .
H31 H 0.5028 1.1974 0.5563 0.058 Uiso 1 1 calc R
C32 C 0.4777(6) 1.3276(10) 0.6127(3) 0.049(2) Uani 1 1 d .
H32 H 0.4650 1.4131 0.5977 0.059 Uiso 1 1 calc R
C33 C 0.4804(5) 1.2965(9) 0.6613(3) 0.041(2) Uani 1 1 d .
H33 H 0.4714 1.3579 0.6865 0.049 Uiso 1 1 calc R
C34 C 0.5090(4) 1.0716(8) 0.7086(3) 0.0274(18) Uani 1 1 d .
C35 C 0.3667(6) 0.8641(11) 0.5803(3) 0.060(3) Uani 1 1 d .
H35 H 0.3697 0.9254 0.5542 0.072 Uiso 1 1 calc R
C36 C 0.2964(7) 0.7905(14) 0.5867(4) 0.078(4) Uani 1 1 d .
H36 H 0.2457 0.7898 0.5664 0.094 Uiso 1 1 calc R
C37 C 0.3180(6) 0.7195(13) 0.6290(4) 0.071(3) Uani 1 1 d .
H37 H 0.2833 0.6621 0.6446 0.086 Uiso 1 1 calc R

loop_
_atom_site_aniso_label
_atom_site_aniso_U_11
_atom_site_aniso_U_22
_atom_site_aniso_U_33
_atom_site_aniso_U_23
_atom_site_aniso_U_13
_atom_site_aniso_U_12
Mn1 0.0372(8) 0.0835(12) 0.0489(9) 0.0048(8) -0.0046(6) 0.0058(8)
Mn2 0.0406(8) 0.0474(9) 0.0537(9) 0.0067(7) 0.0034(6) 0.0085(7)
Mn3 0.0393(7) 0.0412(8) 0.0272(7) -0.0059(6) 0.0066(5) -0.0019(6)
Br1 0.0450(5) 0.0482(6) 0.0584(6) -0.0019(5) -0.0019(4) 0.0016(5)
Br2 0.1147(13) 0.0325(8) 0.0446(8) 0.000 0.0008(8) 0.000
N1 0.036(5) 0.107(7) 0.046(5) -0.002(5) -0.011(4) -0.018(5)
N2 0.046(5) 0.084(7) 0.055(5) -0.001(5) -0.017(4) -0.017(5)
N3 0.033(4) 0.058(6) 0.056(5) -0.005(4) -0.006(3) 0.002(4)
N4 0.057(5) 0.044(5) 0.074(6) -0.010(4) -0.005(4) -0.009(4)
N5 0.043(5) 0.039(5) 0.086(6) -0.005(4) 0.016(4) -0.008(4)
N6 0.048(5) 0.045(5) 0.079(6) 0.002(4) 0.023(4) 0.003(4)
N7 0.043(4) 0.035(4) 0.054(5) 0.002(4) -0.003(4) 0.001(4)
N8 0.026(4) 0.081(6) 0.050(5) -0.004(4) -0.008(3) 0.002(4)
N9 0.045(5) 0.071(6) 0.055(5) 0.004(4) -0.003(4) -0.009(4)
N10 0.057(5) 0.054(5) 0.051(5) 0.011(4) 0.011(4) 0.009(4)
N11 0.049(5) 0.053(5) 0.064(5) 0.006(4) 0.006(4) 0.014(4)
N21 0.030(4) 0.049(4) 0.028(4) 0.007(3) -0.003(3) -0.009(3)
N22 0.037(4) 0.037(4) 0.025(4) 0.001(3) 0.003(3) -0.002(3)
N23 0.046(4) 0.027(4) 0.025(3) 0.004(3) 0.008(3) 0.007(3)
N24 0.059(6) 0.019(5) 0.034(6) 0.000 0.017(5) 0.000
N25 0.045(4) 0.048(5) 0.028(4) 0.002(3) 0.001(3) 0.000(4)
N26 0.044(5) 0.068(6) 0.047(5) -0.001(4) -0.006(4) -0.019(4)
C1 0.055(7) 0.116(11) 0.061(8) 0.018(7) -0.007(6) 0.018(7)
O1 0.084(6) 0.198(11) 0.070(6) 0.047(7) 0.021(5) 0.053(7)
C2 0.042(6) 0.074(8) 0.067(7) 0.019(6) -0.008(5) 0.012(6)
O2 0.095(7) 0.068(6) 0.131(8) 0.022(6) -0.009(6) 0.008(5)
C3 0.054(7) 0.119(10) 0.052(6) -0.011(7) 0.002(5) 0.011(7)
O3 0.059(5) 0.186(11) 0.094(7) -0.021(6) -0.023(5) 0.047(6)
C4 0.044(6) 0.038(5) 0.065(7) 0.000(5) -0.002(5) 0.011(4)
O4 0.066(5) 0.083(6) 0.071(5) -0.011(4) 0.024(4) -0.008(4)
C5 0.043(5) 0.076(8) 0.039(5) 0.003(5) 0.007(4) -0.002(5)
O5 0.074(5) 0.070(5) 0.073(5) -0.019(4) 0.006(4) -0.022(4)
C6 0.055(7) 0.089(9) 0.078(8) 0.011(7) 0.005(6) 0.018(7)
O6 0.062(5) 0.161(10) 0.132(8) 0.035(7) -0.024(5) 0.041(6)
C7 0.054(6) 0.045(6) 0.039(5) -0.001(4) 0.017(4) 0.008(5)
O7 0.042(4) 0.082(5) 0.091(6) -0.006(4) 0.005(4) -0.004(4)
C8 0.056(6) 0.058(7) 0.058(6) -0.009(5) 0.025(5) -0.001(6)
O8 0.087(6) 0.044(5) 0.145(8) -0.001(5) 0.047(5) 0.018(4)
C9 0.048(6) 0.066(7) 0.055(7) -0.018(5) 0.004(5) -0.017(5)
O9 0.103(6) 0.166(9) 0.026(4) -0.035(5) 0.023(4) -0.031(6)
C11 0.061(8) 0.112(12) 0.077(8) -0.004(8) -0.016(6) -0.027(8)
C12 0.097(11) 0.113(13) 0.102(11) -0.008(9) -0.049(8) -0.039(10)
C13 0.098(10) 0.085(10) 0.111(11) -0.015(8) -0.038(8) -0.017(8)
C14 0.051(6) 0.059(7) 0.043(6) -0.003(5) 0.004(4) -0.011(5)
C15 0.038(5) 0.040(6) 0.057(6) 0.002(5) 0.009(4) 0.005(5)
C16 0.059(7) 0.050(7) 0.159(13) -0.018(8) 0.039(8) -0.004(6)
C17 0.073(8) 0.034(7) 0.196(15) -0.014(8) 0.066(10) -0.004(7)
C18 0.075(8) 0.045(7) 0.108(10) 0.001(6) 0.036(7) 0.020(7)
C21 0.039(6) 0.092(8) 0.052(6) -0.007(6) 0.005(5) -0.008(5)
C22 0.049(6) 0.080(8) 0.062(7) 0.009(6) 0.017(5) 0.010(6)
C23 0.049(6) 0.061(7) 0.046(6) 0.003(5) -0.004(5) 0.009(5)
C24 0.081(8) 0.065(8) 0.077(8) 0.027(6) 0.025(7) 0.013(6)
C25 0.104(10) 0.069(8) 0.069(8) 0.032(6) 0.023(7) -0.004(7)
C26 0.068(7) 0.077(9) 0.071(8) 0.000(6) 0.027(6) -0.009(6)
C31 0.061(6) 0.057(6) 0.026(5) 0.012(5) -0.003(4) -0.008(5)
C32 0.052(6) 0.044(6) 0.049(6) 0.021(5) -0.002(4) 0.001(5)
C33 0.044(5) 0.028(5) 0.051(6) 0.003(4) 0.003(4) 0.000(4)
C34 0.026(4) 0.034(5) 0.022(4) 0.002(4) 0.001(3) -0.004(4)
C35 0.065(7) 0.065(7) 0.044(6) 0.005(5) -0.013(5) -0.013(6)
C36 0.047(6) 0.112(10) 0.070(8) -0.007(7) -0.018(6) -0.031(7)
C37 0.053(7) 0.088(9) 0.070(8) 0.004(7) -0.001(6) -0.032(6)

loop_
_atom_type_symbol
_atom_type_description
_atom_type_scat_dispersion_real
_atom_type_scat_dispersion_imag
_atom_type_scat_source
C C 0.0033 0.0016 'International Tables Vol C Tables 4.2.6.8 and 6.1.1.4'
H H 0.0000 0.0000 'International Tables Vol C Tables 4.2.6.8 and 6.1.1.4'
N N 0.0061 0.0033 'International Tables Vol C Tables 4.2.6.8 and 6.1.1.4'
O O 0.0106 0.0060 'International Tables Vol C Tables 4.2.6.8 and 6.1.1.4'
Mn Mn 0.3368 0.7283 'International Tables Vol C Tables 4.2.6.8 and 6.1.1.4'
Br Br -0.2901 2.4595 'International Tables Vol C Tables 4.2.6.8 and 6.1.1.4'

loop_
_geom_angle_atom_site_label_1
_geom_angle_atom_site_label_2
_geom_angle_atom_site_label_3
_geom_angle
_geom_angle_site_symmetry_3
C2 Mn1 C1 87.6(6) .
C2 Mn1 C3 88.5(5) .
C1 Mn1 C3 90.7(5) .
C2 Mn1 N3 97.6(4) .
C1 Mn1 N3 92.0(4) .
C3 Mn1 N3 173.4(5) .
C2 Mn1 N1 174.8(4) .
C1 Mn1 N1 92.5(5) .
C3 Mn1 N1 96.7(5) .
N3 Mn1 N1 77.2(3) .
C2 Mn1 N8 93.5(4) .
C1 Mn1 N8 177.5(4) .
C3 Mn1 N8 91.5(4) .
N3 Mn1 N8 85.6(3) .
N1 Mn1 N8 86.2(3) .
C4 Mn2 C5 88.2(4) .
C4 Mn2 C6 90.5(5) .
C5 Mn2 C6 90.3(5) .
C4 Mn2 N6 91.6(4) .
C5 Mn2 N6 174.9(4) .
C6 Mn2 N6 94.9(5) .
C4 Mn2 N7 91.4(3) .
C5 Mn2 N7 97.5(4) .
C6 Mn2 N7 172.0(5) .
N6 Mn2 N7 77.3(3) .
C4 Mn2 N10 176.4(4) .
C5 Mn2 N10 93.3(4) .
C6 Mn2 N10 92.7(4) .
N6 Mn2 N10 86.6(3) .
N7 Mn2 N10 85.2(3) .
C7 Mn3 C9 91.2(4) .
C7 Mn3 C8 88.8(4) .
C9 Mn3 C8 89.0(5) .
C7 Mn3 N23 89.5(3) .
C9 Mn3 N23 173.1(4) .
C8 Mn3 N23 97.9(4) .
C7 Mn3 N25 176.6(3) .
C9 Mn3 N25 92.2(3) .
C8 Mn3 N25 91.7(4) .
N23 Mn3 N25 87.1(3) .
C7 Mn3 N21 91.3(3) .
C9 Mn3 N21 96.1(4) .
C8 Mn3 N21 175.0(3) .
N23 Mn3 N21 77.0(3) .
N25 Mn3 N21 87.9(3) .
N2 N1 C11 104.6(10) .
N2 N1 Mn1 114.2(6) .
C11 N1 Mn1 141.2(9) .
C13 N2 N1 111.1(9) .
C13 N2 C14 131.4(11) .
N1 N2 C14 117.5(9) .
C14 N3 Mn1 120.1(7) .
C15 N4 C14 123.7(8) .
C16 N5 N6 111.4(9) .
C16 N5 C15 131.3(9) .
N6 N5 C15 117.3(8) .
C18 N6 N5 104.8(9) .
C18 N6 Mn2 141.3(9) .
N5 N6 Mn2 113.9(6) .
C15 N7 Mn2 118.3(6) .
C21 N8 N9 104.2(8) .
C21 N8 Mn1 132.0(6) .
N9 N8 Mn1 123.7(6) .
C23 N9 N8 111.7(8) .
C24 N10 N11 104.6(8) .
C24 N10 Mn2 130.9(7) .
N11 N10 Mn2 124.2(6) .
N10 N11 C26 112.3(8) .
C31 N21 N22 105.4(7) .
C31 N21 Mn3 141.1(6) .
N22 N21 Mn3 112.9(5) .
N21 N22 C33 110.4(6) .
N21 N22 C34 117.6(6) .
C33 N22 C34 132.1(7) .
C34 N23 Mn3 119.2(5) .
C34 N24 C34 120.6(9) 2_656
C35 N25 N26 102.2(7) .
C35 N25 Mn3 135.0(6) .
N26 N25 Mn3 122.7(5) .
C37 N26 N25 112.2(8) .
O1 C1 Mn1 178.9(10) .
O2 C2 Mn1 175.5(9) .
O3 C3 Mn1 177.7(13) .
O4 C4 Mn2 177.9(9) .
O5 C5 Mn2 175.8(9) .
O6 C6 Mn2 178.2(12) .
O7 C7 Mn3 177.6(9) .
O8 C8 Mn3 174.2(9) .
O9 C9 Mn3 176.9(11) .
N1 C11 C12 110.4(12) .
C13 C12 C11 105.7(12) .
N2 C13 C12 108.2(14) .
N3 C14 N4 136.8(9) .
N3 C14 N2 111.0(9) .
N4 C14 N2 112.2(9) .
N7 C15 N4 136.1(9) .
N7 C15 N5 113.1(8) .
N4 C15 N5 110.8(8) .
N5 C16 C17 106.0(11) .
C18 C17 C16 106.7(10) .
N6 C18 C17 111.0(11) .
N8 C21 C22 111.8(9) .
C23 C22 C21 103.5(9) .
N9 C23 C22 108.8(9) .
N10 C24 C25 111.3(10) .
C26 C25 C24 105.5(10) .
N11 C26 C25 106.3(10) .
N21 C31 C32 111.0(8) .
C33 C32 C31 105.7(8) .
C32 C33 N22 107.4(8) .
N23 C34 N24 134.9(7) .
N23 C34 N22 112.9(6) .
N24 C34 N22 112.0(7) .
N25 C35 C36 113.3(9) .
C37 C36 C35 103.8(9) .
N26 C37 C36 108.3(9) .

loop_
_geom_bond_atom_site_label_1
_geom_bond_atom_site_label_2
_geom_bond_distance
_geom_bond_site_symmetry_2
Mn1 C2 1.779(14) .
Mn1 C1 1.791(13) .
Mn1 C3 1.814(12) .
Mn1 N3 2.021(7) .
Mn1 N1 2.022(10) .
Mn1 N8 2.077(8) .
Mn2 C4 1.780(12) .
Mn2 C5 1.811(12) .
Mn2 C6 1.817(12) .
Mn2 N6 2.015(8) .
Mn2 N7 2.042(7) .
Mn2 N10 2.091(8) .
Mn3 C7 1.786(11) .
Mn3 C9 1.800(11) .
Mn3 C8 1.820(12) .
Mn3 N23 2.029(6) .
Mn3 N25 2.041(7) .
Mn3 N21 2.048(7) .
N1 N2 1.344(12) .
N1 C11 1.345(13) .
N2 C13 1.327(15) .
N2 C14 1.438(12) .
N3 C14 1.291(12) .
N4 C15 1.327(11) .
N4 C14 1.336(13) .
N5 C16 1.347(13) .
N5 N6 1.360(11) .
N5 C15 1.406(11) .
N6 C18 1.330(12) .
N7 C15 1.288(11) .
N8 C21 1.321(12) .
N8 N9 1.347(10) .
N9 C23 1.308(12) .
N10 C24 1.312(12) .
N10 N11 1.332(10) .
N11 C26 1.335(12) .
N21 C31 1.325(10) .
N21 N22 1.357(9) .
N22 C33 1.358(10) .
N22 C34 1.412(10) .
N23 C34 1.283(10) .
N24 C34 1.328(9) .
N24 C34 1.328(9) 2_656
N25 C35 1.336(11) .
N25 N26 1.353(10) .
N26 C37 1.327(12) .
C1 O1 1.151(13) .
C2 O2 1.157(13) .
C3 O3 1.136(13) .
C4 O4 1.153(11) .
C5 O5 1.132(12) .
C6 O6 1.131(12) .
C7 O7 1.141(11) .
C8 O8 1.141(12) .
C9 O9 1.124(11) .
C11 C12 1.371(19) .
C12 C13 1.342(18) .
C16 C17 1.366(17) .
C17 C18 1.365(17) .
C21 C22 1.386(13) .
C22 C23 1.356(13) .
C24 C25 1.377(16) .
C25 C26 1.348(15) .
C31 C32 1.387(13) .
C32 C33 1.349(12) .
C35 C36 1.372(14) .
C36 C37 1.346(15) .
